data_7122832
loop_
_publ_author_name
'Gar\,con, Mart\'i'
'Bakewell, Clare'
'White, Andrew J. P.'
'Crimmin, Mark Richard'

_publ_section_title
;
 Unravelling Nucleophilic Aromatic Substitution Pathways with Bimetallic
 Nucleophiles
;
_journal_name_full 'Chemical Communications'
_journal_paper_doi 10.1039/C8CC09701A
_journal_year 2019
_chemical_formula_moiety 'C18 H9 F4 Fe N O2'
_chemical_formula_sum 'C18 H9 F4 Fe N O2'
_chemical_formula_weight 403.11
_space_group_crystal_system orthorhombic
_space_group_IT_number 19
_space_group_name_Hall 'P 2ac 2ab'
_space_group_name_H-M_alt 'P 21 21 21'
_symmetry_space_group_name_Hall 'P 2ac 2ab'
_symmetry_space_group_name_H-M 'P 21 21 21'
_atom_sites_solution_hydrogens geom
_audit_creation_method SHELXL-2017/1
_audit_update_record
;
2018-11-02 deposited with the CCDC.
2019-01-14 downloaded from the CCDC.
;
_cell_angle_alpha 90
_cell_angle_beta 90
_cell_angle_gamma 90
_cell_formula_units_Z 4
_cell_length_a 8.5632(3)
_cell_length_b 11.0014(5)
_cell_length_c 16.3358(5)
_cell_measurement_reflns_used 1879
_cell_measurement_temperature 173(2)
_cell_measurement_theta_max 28.1740
_cell_measurement_theta_min 3.0270
_cell_volume 1538.95(10)
_computing_cell_refinement 'CrysAlisPro, Rigaku OD'
_computing_data_collection 'CrysAlisPro, Rigaku OD'
_computing_data_reduction 'CrysAlisPro, Rigaku OD'
_computing_molecular_graphics 'Bruker SHELXTL'
_computing_publication_material 'CIFTAB-2014 (Sheldrick, 2017)'
_computing_structure_refinement 'SHELXL-2017/1 (Sheldrick, 2017)'
_computing_structure_solution 'SHELXS-2014 (Sheldrick, 2017)'
_diffrn_ambient_temperature 173(2)
_diffrn_detector_area_resol_mean 16.0382
_diffrn_measured_fraction_theta_full 0.990
_diffrn_measured_fraction_theta_max 0.819
_diffrn_measurement_device_type 'Agilent Xcalibur 3 E'
_diffrn_measurement_method 'omega scans'
_diffrn_radiation_type MoK\a
_diffrn_radiation_wavelength 0.71073
_diffrn_reflns_av_R_equivalents 0.0149
_diffrn_reflns_av_unetI/netI 0.0347
_diffrn_reflns_Laue_measured_fraction_full 0.990
_diffrn_reflns_Laue_measured_fraction_max 0.819
_diffrn_reflns_limit_h_max 10
_diffrn_reflns_limit_h_min -7
_diffrn_reflns_limit_k_max 6
_diffrn_reflns_limit_k_min -13
_diffrn_reflns_limit_l_max 21
_diffrn_reflns_limit_l_min -12
_diffrn_reflns_number 3712
_diffrn_reflns_point_group_measured_fraction_full 0.907
_diffrn_reflns_point_group_measured_fraction_max 0.730
_diffrn_reflns_theta_full 25.242
_diffrn_reflns_theta_max 28.249
_diffrn_reflns_theta_min 2.686
_diffrn_source 'Enhance (Mo) X-ray Source'
_exptl_absorpt_coefficient_mu 1.038
_exptl_absorpt_correction_T_max 0.774
_exptl_absorpt_correction_T_min 0.717
_exptl_absorpt_correction_type analytical
_exptl_absorpt_process_details
; 
CrysAlisPro 1.171.38.46 (Rigaku Oxford Diffraction, 2015) 
Analytical numeric absorption correction using a multifaceted crystal 
model based on expressions derived by R.C. Clark & J.S. Reid. 
(Clark, R. C. & Reid, J. S. (1995). Acta Cryst. A51, 887-897) 
Empirical absorption correction using spherical harmonics, 
implemented in SCALE3 ABSPACK scaling algorithm. 
;
_exptl_crystal_colour Orange
_exptl_crystal_density_diffrn 1.740
_exptl_crystal_description blocks
_exptl_crystal_F_000 808
_exptl_crystal_size_max 0.481
_exptl_crystal_size_mid 0.362
_exptl_crystal_size_min 0.320
_refine_diff_density_max 0.316
_refine_diff_density_min -0.360
_refine_diff_density_rms 0.050
_refine_ls_abs_structure_details
; 
 Flack x determined using 898 quotients [(I+)-(I-)]/[(I+)+(I-)] 
 (Parsons, Flack and Wagner, Acta Cryst. B69 (2013) 249-259). 
;
_refine_ls_abs_structure_Flack -0.032(13)
_refine_ls_extinction_coef 0.0107(8)
_refine_ls_extinction_expression Fc^*^=kFc[1+0.001xFc^2^\l^3^/sin(2\q)]^-1/4^
_refine_ls_extinction_method 'SHELXL-2017/1 (Sheldrick 2017)'
_refine_ls_goodness_of_fit_ref 1.047
_refine_ls_hydrogen_treatment constr
_refine_ls_matrix_type full
_refine_ls_number_parameters 236
_refine_ls_number_reflns 2786
_refine_ls_number_restraints 0
_refine_ls_restrained_S_all 1.047
_refine_ls_R_factor_all 0.0313
_refine_ls_R_factor_gt 0.0275
_refine_ls_shift/su_max 0.000
_refine_ls_shift/su_mean 0.000
_refine_ls_structure_factor_coef Fsqd
_refine_ls_weighting_details 'w=1/[\s^2^(Fo^2^)+(0.0235P)^2^+0.5151P] where P=(Fo^2^+2Fc^2^)/3'
_refine_ls_weighting_scheme calc
_refine_ls_wR_factor_gt 0.0612
_refine_ls_wR_factor_ref 0.0637
_reflns_Friedel_coverage 0.557
_reflns_Friedel_fraction_full 0.792
_reflns_Friedel_fraction_max 0.611
_reflns_number_gt 2595
_reflns_number_total 2786
_reflns_threshold_expression 'I > 2\s(I)'
_cod_data_source_file c8cc09701a2.cif
_cod_data_source_block 3c
_cod_database_code 7122832
_shelx_shelxl_version_number 2017/1
_shelx_space_group_comment
; 
The symmetry employed for this shelxl refinement is uniquely defined 
by the following loop, which should always be used as a source of 
symmetry information in preference to the above space-group names. 
They are only intended as comments. 
;

loop_
_space_group_symop_operation_xyz
'x, y, z'
'-x+1/2, -y, z+1/2'
'-x, y+1/2, -z+1/2'
'x+1/2, -y+1/2, -z'

loop_
_atom_site_label
_atom_site_type_symbol
_atom_site_fract_x
_atom_site_fract_y
_atom_site_fract_z
_atom_site_U_iso_or_equiv
_atom_site_adp_type
_atom_site_occupancy
_atom_site_site_symmetry_order
_atom_site_calc_flag
_atom_site_refinement_flags_posn
_atom_site_refinement_flags_adp
Fe1 Fe 0.24717(5) 0.23114(4) 0.14163(2) 0.02058(14) Uani 1 1 d . .
C1 C 0.2289(3) 0.2386(3) 0.26363(16) 0.0197(7) Uani 1 1 d . .
C2 C 0.2329(5) 0.3459(3) 0.30784(18) 0.0206(7) Uani 1 1 d . .
F2 F 0.2426(3) 0.45420(16) 0.26805(10) 0.0292(4) Uani 1 1 d . .
C3 C 0.2247(4) 0.3509(3) 0.39195(18) 0.0201(8) Uani 1 1 d . .
F3 F 0.2316(3) 0.46141(16) 0.42865(10) 0.0286(5) Uani 1 1 d . .
C4 C 0.2132(3) 0.2474(3) 0.43982(17) 0.0201(7) Uani 1 1 d . .
C5 C 0.2030(4) 0.1396(3) 0.39641(19) 0.0224(8) Uani 1 1 d . .
F5 F 0.1829(3) 0.03320(18) 0.43742(12) 0.0324(5) Uani 1 1 d . .
C6 C 0.2094(4) 0.1362(3) 0.31249(19) 0.0212(8) Uani 1 1 d . .
F6 F 0.1972(3) 0.02445(18) 0.27728(11) 0.0326(6) Uani 1 1 d . .
C7 C 0.2145(3) 0.2511(3) 0.53125(18) 0.0207(7) Uani 1 1 d . .
N8 N 0.3190(3) 0.1768(3) 0.56691(16) 0.0248(6) Uani 1 1 d . .
C9 C 0.3243(4) 0.1804(3) 0.6490(2) 0.0278(8) Uani 1 1 d . .
H9 H 0.397714 0.129471 0.675885 0.033 Uiso 1 1 calc R U
C10 C 0.2310(4) 0.2526(3) 0.69658(18) 0.0287(8) Uani 1 1 d . .
H10 H 0.239617 0.250420 0.754538 0.034 Uiso 1 1 calc R U
C11 C 0.1250(4) 0.3280(3) 0.6595(2) 0.0292(8) Uani 1 1 d . .
H11 H 0.059245 0.379287 0.691089 0.035 Uiso 1 1 calc R U
C12 C 0.1161(4) 0.3275(3) 0.5744(2) 0.0249(8) Uani 1 1 d . .
H12 H 0.044015 0.378480 0.546558 0.030 Uiso 1 1 calc R U
C13 C 0.1676(4) 0.2395(5) 0.02074(19) 0.0415(11) Uani 1 1 d . .
H13 H 0.234062 0.237704 -0.025800 0.050 Uiso 1 1 calc R U
C14 C 0.1183(5) 0.3450(4) 0.0634(2) 0.0375(10) Uani 1 1 d . .
H14 H 0.144666 0.426509 0.049988 0.045 Uiso 1 1 calc R U
C15 C 0.0243(4) 0.3080(3) 0.1286(2) 0.0275(9) Uani 1 1 d . .
H15 H -0.023929 0.359836 0.167662 0.033 Uiso 1 1 calc R U
C16 C 0.0134(4) 0.1785(3) 0.1265(2) 0.0274(8) Uani 1 1 d . .
H16 H -0.042958 0.128861 0.163773 0.033 Uiso 1 1 calc R U
C17 C 0.1009(4) 0.1382(4) 0.0593(2) 0.0358(10) Uani 1 1 d . .
H17 H 0.112934 0.055956 0.042685 0.043 Uiso 1 1 calc R U
C18 C 0.4068(4) 0.3333(3) 0.1428(2) 0.0272(8) Uani 1 1 d . .
O18 O 0.5128(3) 0.3959(2) 0.14170(19) 0.0411(7) Uani 1 1 d . .
C19 C 0.3741(4) 0.1038(3) 0.1443(2) 0.0282(8) Uani 1 1 d . .
O19 O 0.4568(3) 0.0232(3) 0.1431(2) 0.0450(7) Uani 1 1 d . .

loop_
_atom_site_aniso_label
_atom_site_aniso_U_11
_atom_site_aniso_U_22
_atom_site_aniso_U_33
_atom_site_aniso_U_23
_atom_site_aniso_U_13
_atom_site_aniso_U_12
Fe1 0.0213(2) 0.0270(2) 0.01346(19) -0.00066(19) 0.0003(2) 0.0010(3)
C1 0.0191(16) 0.0264(17) 0.0135(12) 0.0018(12) -0.0013(13) 0.0018(17)
C2 0.0224(18) 0.0205(16) 0.0189(13) 0.0045(12) 0.0003(17) -0.0007(16)
F2 0.0463(11) 0.0216(9) 0.0197(8) 0.0044(7) 0.0025(12) 0.0010(13)
C3 0.023(2) 0.0192(16) 0.0180(13) -0.0043(12) -0.0005(14) 0.0012(14)
F3 0.0437(12) 0.0223(9) 0.0198(8) -0.0038(7) 0.0029(11) 0.0004(11)
C4 0.0193(16) 0.0254(18) 0.0156(13) -0.0001(13) -0.0008(11) -0.0003(14)
C5 0.0264(19) 0.0206(17) 0.0202(15) 0.0044(13) -0.0004(14) -0.0022(14)
F5 0.0525(13) 0.0241(11) 0.0206(9) 0.0046(8) -0.0018(10) -0.0081(10)
C6 0.026(2) 0.0204(17) 0.0175(14) -0.0031(13) -0.0022(14) -0.0026(13)
F6 0.0544(15) 0.0219(11) 0.0215(9) -0.0046(8) -0.0001(10) -0.0056(10)
C7 0.0217(16) 0.0234(18) 0.0169(13) 0.0003(13) 0.0002(12) -0.0046(14)
N8 0.0270(14) 0.0288(16) 0.0186(13) 0.0042(13) -0.0008(13) 0.0005(14)
C9 0.0240(16) 0.039(2) 0.0208(16) 0.0081(17) -0.0019(15) 0.0008(16)
C10 0.0297(17) 0.044(2) 0.0126(12) 0.0028(14) -0.0036(14) -0.007(2)
C11 0.0287(18) 0.038(2) 0.0213(17) -0.0068(16) 0.0041(16) -0.0033(17)
C12 0.0239(17) 0.031(2) 0.0197(16) -0.0011(16) -0.0010(15) -0.0001(16)
C13 0.0287(17) 0.081(3) 0.0143(15) 0.000(2) -0.0016(14) 0.006(2)
C14 0.036(2) 0.045(3) 0.031(2) 0.019(2) -0.0093(19) -0.002(2)
C15 0.0274(18) 0.031(2) 0.0239(19) -0.0027(16) -0.0048(16) 0.0080(16)
C16 0.0214(16) 0.037(2) 0.0238(18) 0.0009(17) -0.0035(16) -0.0017(15)
C17 0.034(2) 0.044(2) 0.030(2) -0.0152(19) -0.0130(18) 0.006(2)
C18 0.0333(19) 0.030(2) 0.0177(15) -0.0012(17) 0.0041(17) 0.0057(17)
O18 0.0358(14) 0.0473(17) 0.0403(15) -0.0049(16) 0.0081(15) -0.0135(13)
C19 0.0239(17) 0.039(2) 0.0219(16) -0.0032(18) -0.0003(17) -0.0013(16)
O19 0.0374(15) 0.0459(17) 0.0517(17) -0.0034(17) 0.0001(16) 0.0179(13)

loop_
_atom_type_symbol
_atom_type_description
_atom_type_scat_dispersion_real
_atom_type_scat_dispersion_imag
_atom_type_scat_source
C C 0.0033 0.0016 'International Tables Vol C Tables 4.2.6.8 and 6.1.1.4'
H H 0.0000 0.0000 'International Tables Vol C Tables 4.2.6.8 and 6.1.1.4'
F F 0.0171 0.0103 'International Tables Vol C Tables 4.2.6.8 and 6.1.1.4'
Fe Fe 0.3463 0.8444 'International Tables Vol C Tables 4.2.6.8 and 6.1.1.4'
N N 0.0061 0.0033 'International Tables Vol C Tables 4.2.6.8 and 6.1.1.4'
O O 0.0106 0.0060 'International Tables Vol C Tables 4.2.6.8 and 6.1.1.4'

loop_
_geom_angle_atom_site_label_1
_geom_angle_atom_site_label_2
_geom_angle_atom_site_label_3
_geom_angle
C18 Fe1 C19 91.60(16)
C18 Fe1 C1 91.37(15)
C19 Fe1 C1 93.20(15)
C18 Fe1 C13 103.54(18)
C19 Fe1 C13 104.92(18)
C1 Fe1 C13 155.98(14)
C18 Fe1 C15 116.60(15)
C19 Fe1 C15 151.43(15)
C1 Fe1 C15 90.75(13)
C13 Fe1 C15 65.82(15)
C18 Fe1 C16 155.95(15)
C19 Fe1 C16 111.71(15)
C1 Fe1 C16 93.10(13)
C13 Fe1 C16 65.78(14)
C15 Fe1 C16 39.77(13)
C18 Fe1 C14 91.91(17)
C19 Fe1 C14 143.83(17)
C1 Fe1 C14 122.68(15)
C13 Fe1 C14 39.55(17)
C15 Fe1 C14 38.84(15)
C16 Fe1 C14 65.92(15)
C18 Fe1 C17 140.87(17)
C19 Fe1 C17 89.82(16)
C1 Fe1 C17 127.60(15)
C13 Fe1 C17 39.04(17)
C15 Fe1 C17 65.76(15)
C16 Fe1 C17 38.95(14)
C14 Fe1 C17 65.71(16)
C2 C1 C6 113.2(2)
C2 C1 Fe1 123.5(2)
C6 C1 Fe1 123.2(2)
F2 C2 C3 116.5(3)
F2 C2 C1 120.0(2)
C3 C2 C1 123.6(3)
F3 C3 C2 118.3(3)
F3 C3 C4 119.4(3)
C2 C3 C4 122.3(3)
C5 C4 C3 114.8(3)
C5 C4 C7 122.4(3)
C3 C4 C7 122.8(3)
F5 C5 C6 118.3(3)
F5 C5 C4 119.5(3)
C6 C5 C4 122.2(3)
F6 C6 C5 116.3(3)
F6 C6 C1 119.9(3)
C5 C6 C1 123.8(3)
N8 C7 C12 123.6(3)
N8 C7 C4 114.9(3)
C12 C7 C4 121.4(3)
C9 N8 C7 115.9(3)
N8 C9 C10 124.4(3)
C9 C10 C11 119.1(3)
C10 C11 C12 118.4(3)
C7 C12 C11 118.5(3)
C17 C13 C14 108.0(3)
C17 C13 Fe1 70.9(2)
C14 C13 Fe1 70.6(2)
C15 C14 C13 107.9(4)
C15 C14 Fe1 70.4(2)
C13 C14 Fe1 69.8(2)
C14 C15 C16 108.1(4)
C14 C15 Fe1 70.7(2)
C16 C15 Fe1 70.1(2)
C17 C16 C15 107.5(4)
C17 C16 Fe1 70.7(2)
C15 C16 Fe1 70.1(2)
C16 C17 C13 108.5(4)
C16 C17 Fe1 70.3(2)
C13 C17 Fe1 70.0(2)
O18 C18 Fe1 177.3(3)
O19 C19 Fe1 177.5(4)

loop_
_geom_bond_atom_site_label_1
_geom_bond_atom_site_label_2
_geom_bond_distance
Fe1 C18 1.770(4)
Fe1 C19 1.774(4)
Fe1 C1 2.001(3)
Fe1 C13 2.091(3)
Fe1 C15 2.098(3)
Fe1 C16 2.099(3)
Fe1 C14 2.102(4)
Fe1 C17 2.103(4)
C1 C2 1.385(4)
C1 C6 1.390(4)
C2 F2 1.360(3)
C2 C3 1.377(4)
C3 F3 1.357(3)
C3 C4 1.385(4)
C4 C5 1.384(4)
C4 C7 1.494(4)
C5 F5 1.360(4)
C5 C6 1.373(4)
C6 F6 1.361(4)
C7 N8 1.345(4)
C7 C12 1.383(5)
N8 C9 1.343(4)
C9 C10 1.368(5)
C10 C11 1.371(5)
C11 C12 1.392(5)
C13 C17 1.402(6)
C13 C14 1.419(6)
C14 C15 1.396(5)
C15 C16 1.427(5)
C16 C17 1.401(5)
C18 O18 1.139(4)
C19 O19 1.135(4)
